data_7011596
loop_
_publ_author_name
'Galibert, Anne Marie'
'Cortadellas, Olivier'
'Soula, Brigitte'
'Donnadieu, Bruno'
'Fabre, Paul-Louis'

_publ_section_title
;
 Characterization of two conformers in the co-ordination chemistry of
 3,4-bis(cyanamido)cyclobutane-1,2-dione dianion: syntheses, crystal
 structures, and electrochemical study of nickel(ii) complexes
;
_journal_issue 19
_journal_name_full 'Journal of the Chemical Society, Dalton Transactions'
_journal_page_first 3743
_journal_paper_doi 10.1039/b202085h
_journal_year 2002
_chemical_formula_sum 'C9 H18 N6 Ni O9'
_chemical_formula_weight 413.00
_space_group_IT_number 2
_symmetry_cell_setting triclinic
_symmetry_space_group_name_Hall '-P 1'
_symmetry_space_group_name_H-M 'P -1'
_atom_sites_solution_hydrogens geom
_atom_sites_solution_primary direct
_atom_sites_solution_secondary difmap
_audit_creation_method SHELXL-97
_cell_angle_alpha 99.044(5)
_cell_angle_beta 90.794(5)
_cell_angle_gamma 105.502(5)
_cell_formula_units_Z 2
_cell_length_a 6.966(5)
_cell_length_b 10.812(5)
_cell_length_c 11.699(5)
_cell_measurement_reflns_used 5000
_cell_measurement_temperature 160(2)
_cell_measurement_theta_max 23.2
_cell_measurement_theta_min 2.35
_cell_volume 837.1(8)
_computing_cell_refinement 'Stoe IPDS software (Stoe, 1996)'
_computing_data_collection 'Stoe IPDS software (Stoe, 1996)'
_computing_data_reduction 'XRED (Stoe, 1.08, 1996)'
_computing_molecular_graphics 'ORTEP3 for Windows (Farrugia, 1997)'
_computing_publication_material 'SHELXL-97 (Sheldrick, 1997)'
_computing_structure_refinement 'SHELXL-97 (Sheldrick, 1997)'
_computing_structure_solution 'SIR92 (Giacovazzo et al, 1992)'
_diffrn_ambient_temperature 160(2)
_diffrn_measured_fraction_theta_full 0.947
_diffrn_measured_fraction_theta_max 0.947
_diffrn_measurement_device 'Stoe IPDS'
_diffrn_measurement_method \f
_diffrn_radiation_monochromator graphite
_diffrn_radiation_source 'fine-focus sealed tube'
_diffrn_radiation_type MoK\a
_diffrn_radiation_wavelength 0.71073
_diffrn_reflns_av_R_equivalents 0.0539
_diffrn_reflns_av_sigmaI/netI 0.0611
_diffrn_reflns_limit_h_max 7
_diffrn_reflns_limit_h_min -7
_diffrn_reflns_limit_k_max 12
_diffrn_reflns_limit_k_min -12
_diffrn_reflns_limit_l_max 12
_diffrn_reflns_limit_l_min -12
_diffrn_reflns_number 6228
_diffrn_reflns_theta_full 23.25
_diffrn_reflns_theta_max 23.25
_diffrn_reflns_theta_min 2.42
_diffrn_standards_decay_% <0.1
_diffrn_standards_interval_time 'every frame'
_diffrn_standards_number 200
_exptl_absorpt_coefficient_mu 1.217
_exptl_absorpt_correction_T_max 0.780
_exptl_absorpt_correction_T_min 0.370
_exptl_absorpt_correction_type semi-empirical
_exptl_crystal_colour 'yellow green'
_exptl_crystal_density_diffrn 1.639
_exptl_crystal_density_method 'not measured'
_exptl_crystal_description parallelepiped
_exptl_crystal_F_000 428
_exptl_crystal_size_max 0.5
_exptl_crystal_size_mid 0.35
_exptl_crystal_size_min 0.20
_refine_diff_density_max 0.912
_refine_diff_density_min -0.390
_refine_diff_density_rms 0.077
_refine_ls_extinction_method none
_refine_ls_goodness_of_fit_ref 0.966
_refine_ls_hydrogen_treatment mixed
_refine_ls_matrix_type full
_refine_ls_number_parameters 276
_refine_ls_number_reflns 2273
_refine_ls_number_restraints 91
_refine_ls_restrained_S_all 0.948
_refine_ls_R_factor_all 0.0641
_refine_ls_R_factor_gt 0.0380
_refine_ls_shift/su_max 0.011
_refine_ls_shift/su_mean 0.001
_refine_ls_structure_factor_coef Fsqd
_refine_ls_weighting_details 'calc w=1/[\s^2^(Fo^2^)+(0.0535P)^2^+0.0000P] where P=(Fo^2^+2Fc^2^)/3'
_refine_ls_weighting_scheme calc
_refine_ls_wR_factor_gt 0.0836
_refine_ls_wR_factor_ref 0.0929
_reflns_number_gt 1631
_reflns_number_total 2273
_reflns_threshold_expression >2sigma(I)
_cod_data_source_file b202085h.txt
_cod_data_source_block (2)
_cod_original_sg_symbol_H-M P-1
_cod_database_code 7011596
_computing_corr_abs DIFABS

loop_
_symmetry_equiv_pos_as_xyz
'x, y, z'
'-x, -y, -z'

loop_
_atom_site_label
_atom_site_type_symbol
_atom_site_fract_x
_atom_site_fract_y
_atom_site_fract_z
_atom_site_U_iso_or_equiv
_atom_site_adp_type
_atom_site_occupancy
_atom_site_symmetry_multiplicity
_atom_site_calc_flag
_atom_site_refinement_flags
_atom_site_disorder_assembly
_atom_site_disorder_group
Ni1 Ni 0.0000 0.5000 0.0000 0.0176(2) Uani 1 2 d S . .
Ni2 Ni 0.0000 1.0000 -0.5000 0.0190(2) Uani 1 2 d S . .
N1 N 0.2308(6) 0.3920(3) -0.3484(3) 0.0207(9) Uani 1 1 d . . .
N2 N 0.1499(6) 0.4698(3) -0.1499(3) 0.0220(9) Uani 1 1 d . . .
N3 N 0.2053(6) 0.6834(3) -0.3764(3) 0.0232(9) Uani 1 1 d . . .
N4 N 0.1210(7) 0.8803(4) -0.4249(3) 0.0306(10) Uani 1 1 d . . .
N5 N 0.0772(5) 0.6968(3) -0.0042(3) 0.0216(8) Uani 1 1 d . . .
N6 N 0.1629(7) 0.8841(4) -0.0661(4) 0.0347(11) Uani 1 1 d . . .
O1 O 0.2922(5) 0.3254(3) -0.6191(3) 0.0331(8) Uani 1 1 d . . .
O2 O 0.2576(5) 0.6115(3) -0.6604(2) 0.0279(8) Uani 1 1 d . . .
C1 C 0.2438(6) 0.4599(4) -0.4351(4) 0.0194(10) Uani 1 1 d . . .
C2 C 0.2705(7) 0.4250(4) -0.5569(3) 0.0188(10) Uani 1 1 d . . .
C3 C 0.2551(6) 0.5543(4) -0.5762(4) 0.0199(10) Uani 1 1 d . . .
C4 C 0.2309(7) 0.5855(4) -0.4509(3) 0.0194(10) Uani 1 1 d . . .
C5 C 0.1886(6) 0.4422(4) -0.2445(4) 0.0178(10) Uani 1 1 d . . .
C6 C 0.1650(8) 0.7853(5) -0.4090(4) 0.0361(14) Uani 1 1 d . . .
C7 C 0.0862(8) 0.7562(4) -0.0954(4) 0.0311(12) Uani 1 1 d . . .
H7 H 0.0442 0.7137 -0.1706 0.037 Uiso 1 1 calc R . .
C8 C 0.2048(8) 0.9118(5) 0.0504(4) 0.0329(12) Uani 1 1 d . . .
H8 H 0.2586 0.9934 0.0950 0.039 Uiso 1 1 calc R . .
C9 C 0.1519(7) 0.7959(4) 0.0878(4) 0.0292(12) Uani 1 1 d . . .
H9 H 0.1641 0.7847 0.1646 0.035 Uiso 1 1 calc R . .
O1W O 0.2628(5) 0.5230(3) 0.1018(2) 0.0229(7) Uani 1 1 d D . .
O2W O 0.0240(5) 1.1269(3) -0.3473(2) 0.0235(7) Uani 1 1 d D . .
O3W O -0.2853(5) 0.9046(3) -0.4591(3) 0.0291(8) Uani 1 1 d D . .
O4W O 0.5872(5) 0.6878(3) 0.0245(3) 0.0309(8) Uani 1 1 d D . .
O5W O 0.2847(5) 0.0943(3) 0.8114(3) 0.0282(8) Uani 1 1 d D . .
O6W O 0.5630(5) 0.1232(3) 0.6401(3) 0.0302(8) Uani 1 1 d D . .
O7W O 0.5426(7) 0.7645(4) 0.8162(3) 0.0549(11) Uani 1 1 d D . .
H6 H 0.197(9) 0.938(6) -0.116(5) 0.052(17) Uiso 1 1 d . . .
H11W H 0.266(9) 0.543(5) 0.1814(16) 0.059(5) Uiso 1 1 d D . .
H12W H 0.365(7) 0.590(4) 0.084(5) 0.059(5) Uiso 1 1 d D . .
H21W H 0.101(7) 1.109(6) -0.291(4) 0.059(5) Uiso 1 1 d D . .
H22W H 0.093(8) 1.212(3) -0.351(5) 0.059(5) Uiso 1 1 d D . .
H31W H -0.280(9) 0.826(3) -0.440(5) 0.059(5) Uiso 1 1 d D . .
H32W H -0.377(7) 0.893(6) -0.520(4) 0.059(5) Uiso 1 1 d D . .
H41W H 0.663(8) 0.638(5) -0.013(5) 0.059(5) Uiso 1 1 d D . .
H42W H 0.565(9) 0.702(6) -0.050(3) 0.059(5) Uiso 1 1 d D . .
H51W H 0.298(10) 0.167(4) 0.867(4) 0.059(5) Uiso 1 1 d D . .
H52W H 0.392(6) 0.100(6) 0.765(5) 0.059(5) Uiso 1 1 d D . .
H61W H 0.644(8) 0.207(3) 0.646(5) 0.059(5) Uiso 1 1 d D . .
H62W H 0.632(8) 0.062(4) 0.641(5) 0.059(5) Uiso 1 1 d D . .
H71W H 0.418(5) 0.738(6) 0.778(5) 0.059(5) Uiso 1 1 d D . .
H72W H 0.610(8) 0.725(5) 0.759(4) 0.059(5) Uiso 1 1 d D . .

loop_
_atom_site_aniso_label
_atom_site_aniso_U_11
_atom_site_aniso_U_22
_atom_site_aniso_U_33
_atom_site_aniso_U_23
_atom_site_aniso_U_13
_atom_site_aniso_U_12
Ni1 0.0206(5) 0.0201(4) 0.0115(4) 0.0002(3) 0.0007(3) 0.0059(3)
Ni2 0.0237(5) 0.0180(4) 0.0160(4) 0.0006(3) -0.0022(4) 0.0082(3)
N1 0.028(2) 0.0242(19) 0.0113(18) 0.0032(15) 0.0042(16) 0.0097(16)
N2 0.028(2) 0.0218(18) 0.018(2) 0.0040(15) 0.0023(16) 0.0101(16)
N3 0.040(3) 0.0165(18) 0.0185(19) 0.0047(15) -0.0064(17) 0.0161(17)
N4 0.047(3) 0.023(2) 0.027(2) 0.0060(16) -0.0062(19) 0.0181(19)
N5 0.024(2) 0.0262(19) 0.0151(18) 0.0008(15) 0.0029(16) 0.0082(16)
N6 0.047(3) 0.026(2) 0.033(2) 0.0075(19) 0.009(2) 0.010(2)
O1 0.045(2) 0.0293(18) 0.0215(16) -0.0016(14) 0.0120(15) 0.0061(15)
O2 0.035(2) 0.0307(17) 0.0161(16) 0.0066(14) -0.0039(14) 0.0040(14)
C1 0.012(2) 0.026(2) 0.017(2) 0.0012(18) -0.0004(18) 0.0024(18)
C2 0.022(3) 0.019(2) 0.014(2) -0.0038(18) 0.0043(19) 0.0071(19)
C3 0.015(3) 0.022(2) 0.019(2) -0.0023(18) -0.0029(18) 0.0039(18)
C4 0.018(3) 0.024(2) 0.016(2) -0.0002(18) -0.0031(18) 0.0079(18)
C5 0.019(3) 0.017(2) 0.016(2) 0.0031(17) -0.0011(18) 0.0047(17)
C6 0.027(3) 0.055(4) 0.018(2) -0.007(2) 0.000(2) 0.003(3)
C7 0.043(3) 0.031(3) 0.019(2) 0.001(2) 0.003(2) 0.011(2)
C8 0.038(3) 0.026(3) 0.032(3) -0.002(2) -0.002(2) 0.007(2)
C9 0.037(3) 0.032(3) 0.017(2) 0.000(2) 0.000(2) 0.009(2)
O1W 0.0221(18) 0.0265(16) 0.0198(15) 0.0024(13) -0.0011(13) 0.0069(13)
O2W 0.031(2) 0.0183(15) 0.0204(16) -0.0008(12) -0.0038(14) 0.0080(13)
O3W 0.031(2) 0.0301(17) 0.0249(17) 0.0000(14) -0.0040(14) 0.0093(15)
O4W 0.029(2) 0.0304(17) 0.0325(18) -0.0001(14) 0.0061(16) 0.0107(14)
O5W 0.031(2) 0.0286(17) 0.0224(17) 0.0045(14) -0.0011(15) 0.0040(15)
O6W 0.025(2) 0.0349(19) 0.0285(17) -0.0015(15) -0.0019(15) 0.0091(14)
O7W 0.054(3) 0.068(3) 0.031(2) -0.0009(19) 0.0015(19) 0.003(2)

loop_
_atom_type_symbol
_atom_type_description
_atom_type_scat_dispersion_real
_atom_type_scat_dispersion_imag
_atom_type_scat_source
C C 0.0033 0.0016 'International Tables Vol C Tables 4.2.6.8 and 6.1.1.4'
H H 0.0000 0.0000 'International Tables Vol C Tables 4.2.6.8 and 6.1.1.4'
N N 0.0061 0.0033 'International Tables Vol C Tables 4.2.6.8 and 6.1.1.4'
O O 0.0106 0.0060 'International Tables Vol C Tables 4.2.6.8 and 6.1.1.4'
Ni Ni 0.3393 1.1124 'International Tables Vol C Tables 4.2.6.8 and 6.1.1.4'

loop_
_geom_angle_atom_site_label_1
_geom_angle_atom_site_label_2
_geom_angle_atom_site_label_3
_geom_angle
_geom_angle_site_symmetry_1
_geom_angle_site_symmetry_3
_geom_angle_publ_flag
N5 Ni1 N5 180.0 . 2_565 ?
N5 Ni1 N2 89.96(13) . . ?
N5 Ni1 N2 90.04(13) 2_565 . ?
N5 Ni1 N2 90.04(13) . 2_565 ?
N5 Ni1 N2 89.96(13) 2_565 2_565 ?
N2 Ni1 N2 180.000(1) . 2_565 ?
N5 Ni1 O1W 89.68(13) . 2_565 ?
N5 Ni1 O1W 90.32(13) 2_565 2_565 ?
N2 Ni1 O1W 89.86(14) . 2_565 ?
N2 Ni1 O1W 90.14(14) 2_565 2_565 ?
N5 Ni1 O1W 90.32(13) . . ?
N5 Ni1 O1W 89.68(13) 2_565 . ?
N2 Ni1 O1W 90.14(14) . . ?
N2 Ni1 O1W 89.86(14) 2_565 . ?
O1W Ni1 O1W 180.00(19) 2_565 . ?
N4 Ni2 N4 180.000(1) 2_574 . ?
N4 Ni2 O2W 92.31(14) 2_574 2_574 ?
N4 Ni2 O2W 87.69(14) . 2_574 ?
N4 Ni2 O2W 87.69(14) 2_574 . ?
N4 Ni2 O2W 92.31(14) . . ?
O2W Ni2 O2W 180.000(1) 2_574 . ?
N4 Ni2 O3W 91.57(16) 2_574 2_574 ?
N4 Ni2 O3W 88.43(16) . 2_574 ?
O2W Ni2 O3W 88.43(12) 2_574 2_574 ?
O2W Ni2 O3W 91.57(12) . 2_574 ?
N4 Ni2 O3W 88.43(16) 2_574 . ?
N4 Ni2 O3W 91.57(16) . . ?
O2W Ni2 O3W 91.57(12) 2_574 . ?
O2W Ni2 O3W 88.43(12) . . ?
O3W Ni2 O3W 180.000(1) 2_574 . ?
C5 N1 C1 119.8(4) . . ?
C5 N2 Ni1 164.1(3) . . ?
C4 N3 C6 122.6(4) . . ?
C6 N4 Ni2 160.6(4) . . ?
C7 N5 C9 104.5(4) . . ?
C7 N5 Ni1 128.4(3) . . ?
C9 N5 Ni1 126.7(3) . . ?
C7 N6 C8 108.1(4) . . ?
C7 N6 H6 124(4) . . ?
C8 N6 H6 127(4) . . ?
N1 C1 C4 137.4(4) . . ?
N1 C1 C2 131.2(4) . . ?
C4 C1 C2 91.4(3) . . ?
O1 C2 C1 134.4(4) . . ?
O1 C2 C3 135.8(4) . . ?
C1 C2 C3 89.8(3) . . ?
O2 C3 C4 135.5(4) . . ?
O2 C3 C2 136.5(4) . . ?
C4 C3 C2 88.0(3) . . ?
N3 C4 C1 131.0(4) . . ?
N3 C4 C3 138.2(4) . . ?
C1 C4 C3 90.8(3) . . ?
N2 C5 N1 170.8(4) . . ?
N4 C6 N3 171.8(5) . . ?
N5 C7 N6 111.6(4) . . ?
N5 C7 H7 124.2 . . ?
N6 C7 H7 124.2 . . ?
C9 C8 N6 105.6(4) . . ?
C9 C8 H8 127.2 . . ?
N6 C8 H8 127.2 . . ?
C8 C9 N5 110.2(4) . . ?
C8 C9 H9 124.9 . . ?
N5 C9 H9 124.9 . . ?
Ni1 O1W H11W 121(4) . . ?
Ni1 O1W H12W 111(4) . . ?
H11W O1W H12W 102(5) . . ?
Ni2 O2W H21W 112(4) . . ?
Ni2 O2W H22W 114(4) . . ?
H21W O2W H22W 100(5) . . ?
Ni2 O3W H31W 107(4) . . ?
Ni2 O3W H32W 111(4) . . ?
H31W O3W H32W 111(5) . . ?
H41W O4W H42W 82(5) . . ?
H51W O5W H52W 113(5) . . ?
H61W O6W H62W 114(5) . . ?
H71W O7W H72W 98(5) . . ?

loop_
_geom_bond_atom_site_label_1
_geom_bond_atom_site_label_2
_geom_bond_distance
_geom_bond_site_symmetry_2
_geom_bond_publ_flag
Ni1 N5 2.059(3) . ?
Ni1 N5 2.059(3) 2_565 ?
Ni1 N2 2.080(4) . ?
Ni1 N2 2.080(4) 2_565 ?
Ni1 O1W 2.105(3) 2_565 ?
Ni1 O1W 2.105(3) . ?
Ni2 N4 2.019(4) 2_574 ?
Ni2 N4 2.019(4) . ?
Ni2 O2W 2.049(3) 2_574 ?
Ni2 O2W 2.049(3) . ?
Ni2 O3W 2.080(3) 2_574 ?
Ni2 O3W 2.080(3) . ?
N1 C5 1.322(5) . ?
N1 C1 1.332(5) . ?
N2 C5 1.155(5) . ?
N3 C4 1.314(5) . ?
N3 C6 1.316(7) . ?
N4 C6 1.187(7) . ?
N5 C7 1.324(6) . ?
N5 C9 1.379(6) . ?
N6 C7 1.329(6) . ?
N6 C8 1.359(6) . ?
N6 H6 0.88(6) . ?
O1 C2 1.247(5) . ?
O2 C3 1.240(5) . ?
C1 C4 1.425(6) . ?
C1 C2 1.444(6) . ?
C2 C3 1.482(6) . ?
C3 C4 1.474(6) . ?
C7 H7 0.9300 . ?
C8 C9 1.352(7) . ?
C8 H8 0.9300 . ?
C9 H9 0.9300 . ?
O1W H11W 0.921(18) . ?
O1W H12W 0.920(18) . ?
O2W H21W 0.922(18) . ?
O2W H22W 0.922(18) . ?
O3W H31W 0.922(18) . ?
O3W H32W 0.921(18) . ?
O4W H41W 0.921(18) . ?
O4W H42W 0.922(18) . ?
O5W H51W 0.922(18) . ?
O5W H52W 0.921(18) . ?
O6W H61W 0.921(18) . ?
O6W H62W 0.919(18) . ?
O7W H71W 0.924(18) . ?
O7W H72W 0.933(18) . ?

loop_
_geom_torsion_atom_site_label_1
_geom_torsion_atom_site_label_2
_geom_torsion_atom_site_label_3
_geom_torsion_atom_site_label_4
_geom_torsion
_geom_torsion_site_symmetry_1
_geom_torsion_site_symmetry_2
_geom_torsion_site_symmetry_3
_geom_torsion_site_symmetry_4
_geom_torsion_publ_flag
N1 C1 C4 N3 2.4(9) . . . . ?
